data_4112475
loop_
_publ_author_name
'Chunming Cui'
'Marilyn M. Olmstead'
'Philip P. Power'

_publ_section_title
;
 Reactivity of Ar'GeGeAr' (Ar' = C6H3-2,6-Dipp2, Dipp = C6H3-2,6-iPr2)
 toward Alkynes: Isolation of a Stable Digermacyclobutadiene
;
_journal_name_full 'Journal of the American Chemical Society'
_journal_page_first 5062
_journal_page_last 5063
_journal_paper_doi 10.1021/ja0318481
_journal_volume 126
_journal_year 2004
_chemical_formula_moiety '2(C70 H94 Ge2 Si2), 0.25(C5 H12)'
_chemical_formula_sum 'C71.25 H97 Ge2 Si2'
_chemical_formula_weight 1154.85
_chemical_name_systematic
; 
 ? 
;
_space_group_IT_number 9
_symmetry_cell_setting monoclinic
_symmetry_space_group_name_Hall 'I -2ya'
_symmetry_space_group_name_H-M 'I 1 a 1'
_atom_sites_solution_hydrogens geom
_atom_sites_solution_primary direct
_atom_sites_solution_secondary difmap
_audit_creation_method SHELXL-97
_cell_angle_alpha 90.00
_cell_angle_beta 104.211(6)
_cell_angle_gamma 90.00
_cell_formula_units_Z 8
_cell_length_a 33.299(8)
_cell_length_b 13.209(3)
_cell_length_c 38.495(13)
_cell_measurement_reflns_used 981
_cell_measurement_temperature 91(2)
_cell_measurement_theta_max 20.0
_cell_measurement_theta_min 2.5
_cell_volume 16414(8)
_computing_cell_refinement 'SMART 5.054'
_computing_data_collection 'SMART 5.054 (Bruker, 2002)'
_computing_data_reduction 'SAINT 6.36A (Bruker, 2002)'
_computing_molecular_graphics 'SHELXTL 5.1, XP (Sheldrick, 1994)'
_computing_publication_material SHELXL97
_computing_structure_refinement 'SHELXL97 (Sheldrick, 1997)'
_computing_structure_solution 'SHELXS97 (Sheldrick, 1990)'
_diffrn_ambient_temperature 91(2)
_diffrn_detector_area_resol_mean 8.3
_diffrn_measured_fraction_theta_full 1.000
_diffrn_measured_fraction_theta_max 1.000
_diffrn_measurement_device_type 'Bruker SMART 1000'
_diffrn_measurement_method \w
_diffrn_radiation_monochromator graphite
_diffrn_radiation_source 'normal-focus sealed tube'
_diffrn_radiation_type MoK\a
_diffrn_radiation_wavelength 0.71073
_diffrn_reflns_av_R_equivalents 0.0500
_diffrn_reflns_av_sigmaI/netI 0.0609
_diffrn_reflns_limit_h_max 43
_diffrn_reflns_limit_h_min -43
_diffrn_reflns_limit_k_max 17
_diffrn_reflns_limit_k_min -17
_diffrn_reflns_limit_l_max 49
_diffrn_reflns_limit_l_min -49
_diffrn_reflns_number 91879
_diffrn_reflns_theta_full 27.48
_diffrn_reflns_theta_max 27.48
_diffrn_reflns_theta_min 1.09
_diffrn_standards_number 0
_exptl_absorpt_coefficient_mu 0.792
_exptl_absorpt_correction_T_max 0.877
_exptl_absorpt_correction_T_min 0.769
_exptl_absorpt_correction_type multi-scan
_exptl_absorpt_process_details 'SADABS 2.10 (Sheldrick, 2003)'
_exptl_crystal_colour yellow
_exptl_crystal_density_diffrn 0.935
_exptl_crystal_description block
_exptl_crystal_F_000 4932
_exptl_crystal_size_max 0.35
_exptl_crystal_size_mid 0.20
_exptl_crystal_size_min 0.17
_refine_diff_density_max 1.999
_refine_diff_density_min -0.855
_refine_diff_density_rms 0.195
_refine_ls_abs_structure_details 'Flack H D (1983), Acta Cryst. A39, 876-881'
_refine_ls_abs_structure_Flack 0.54(1)
_refine_ls_extinction_method none
_refine_ls_goodness_of_fit_ref 1.061
_refine_ls_hydrogen_treatment constr
_refine_ls_matrix_type full
_refine_ls_number_parameters 1397
_refine_ls_number_reflns 36987
_refine_ls_number_restraints 15
_refine_ls_restrained_S_all 1.063
_refine_ls_R_factor_all 0.0900
_refine_ls_R_factor_gt 0.0713
_refine_ls_shift/su_max 0.002
_refine_ls_shift/su_mean 0.000
_refine_ls_structure_factor_coef Fsqd
_refine_ls_weighting_details 'calc w=1/[\s^2^(Fo^2^)+(0.1593P)^2^+50.0101P] where P=(Fo^2^+2Fc^2^)/3'
_refine_ls_weighting_scheme calc
_refine_ls_wR_factor_gt 0.2209
_refine_ls_wR_factor_ref 0.2380
_reflns_number_gt 30438
_reflns_number_total 36987
_reflns_threshold_expression I>2\s(I)
_cod_data_source_file ja0318481si20031219_053802.cif
_cod_data_source_block mn1547
_cod_original_sg_symbol_H-M 'I a'
_cod_database_code 4112475

loop_
_symmetry_equiv_pos_as_xyz
'x, y, z'
'x+1/2, -y, z'
'x+1/2, y+1/2, z+1/2'
'x+1, -y+1/2, z+1/2'

loop_
_atom_site_label
_atom_site_type_symbol
_atom_site_fract_x
_atom_site_fract_y
_atom_site_fract_z
_atom_site_U_iso_or_equiv
_atom_site_adp_type
_atom_site_occupancy
_atom_site_symmetry_multiplicity
_atom_site_calc_flag
_atom_site_refinement_flags
Ge1 Ge 0.107397(18) 0.94372(4) 0.165032(16) 0.01616(14) Uani 1 1 d .
Ge2 Ge 0.028387(17) 0.81417(4) 0.143702(15) 0.01491(14) Uani 1 1 d .
Si1 Si -0.03096(6) 1.02165(12) 0.15128(5) 0.0223(4) Uani 1 1 d .
Si2 Si 0.05759(6) 0.67649(11) 0.22303(5) 0.0187(4) Uani 1 1 d .
C1 C 0.1601(2) 1.0105(4) 0.18894(17) 0.0188(12) Uani 1 1 d .
C2 C 0.1982(2) 0.9711(5) 0.18701(19) 0.0239(14) Uani 1 1 d .
C3 C 0.2349(2) 1.0016(6) 0.2123(2) 0.0298(15) Uani 1 1 d .
H3A H 0.2607 0.9725 0.2114 0.036 Uiso 1 1 calc R
C4 C 0.2334(2) 1.0734(5) 0.2381(2) 0.0324(17) Uani 1 1 d .
H4A H 0.2579 1.0907 0.2557 0.039 Uiso 1 1 calc R
C5 C 0.1963(2) 1.1198(5) 0.23825(19) 0.0304(16) Uani 1 1 d .
H5A H 0.1957 1.1724 0.2549 0.036 Uiso 1 1 calc R
C6 C 0.1594(2) 1.0900(4) 0.21391(17) 0.0204(13) Uani 1 1 d .
C7 C 0.1219(2) 1.1500(4) 0.21494(17) 0.0199(13) Uani 1 1 d .
C8 C 0.1107(2) 1.2352(5) 0.19259(18) 0.0240(14) Uani 1 1 d .
C9 C 0.0776(2) 1.2929(5) 0.19529(19) 0.0274(16) Uani 1 1 d .
H9A H 0.0699 1.3492 0.1797 0.033 Uiso 1 1 calc R
C10 C 0.0552(2) 1.2714(5) 0.2200(2) 0.0302(16) Uani 1 1 d .
H10A H 0.0328 1.3136 0.2220 0.036 Uiso 1 1 calc R
C11 C 0.0658(2) 1.1869(5) 0.2422(2) 0.0303(16) Uani 1 1 d .
H11A H 0.0502 1.1711 0.2591 0.036 Uiso 1 1 calc R
C12 C 0.0992(2) 1.1251(5) 0.23987(18) 0.0241(14) Uani 1 1 d .
C13 C 0.2035(2) 0.8998(6) 0.15807(19) 0.0270(14) Uani 1 1 d .
C14 C 0.2081(2) 0.9423(6) 0.1252(2) 0.0293(16) Uani 1 1 d .
C15 C 0.2128(3) 0.8773(7) 0.0986(2) 0.0377(19) Uani 1 1 d .
H15A H 0.2156 0.9046 0.0764 0.045 Uiso 1 1 calc R
C16 C 0.2137(3) 0.7755(8) 0.1029(2) 0.044(2) Uani 1 1 d .
H16A H 0.2157 0.7325 0.0836 0.052 Uiso 1 1 calc R
C17 C 0.2115(2) 0.7332(6) 0.1360(2) 0.0326(16) Uani 1 1 d .
H17A H 0.2134 0.6619 0.1391 0.039 Uiso 1 1 calc R
C18 C 0.2067(2) 0.7950(5) 0.16427(19) 0.0247(14) Uani 1 1 d .
C19 C 0.1344(2) 1.2610(5) 0.1635(2) 0.0275(15) Uani 1 1 d .
H19A H 0.1618 1.2256 0.1699 0.033 Uiso 1 1 calc R
C20 C 0.1422(3) 1.3742(6) 0.1614(2) 0.043(2) Uani 1 1 d .
H20A H 0.1602 1.3863 0.1452 0.064 Uiso 1 1 calc R
H20B H 0.1556 1.3998 0.1853 0.064 Uiso 1 1 calc R
H20C H 0.1157 1.4092 0.1524 0.064 Uiso 1 1 calc R
C21 C 0.1104(3) 1.2236(6) 0.1267(2) 0.0396(19) Uani 1 1 d .
H21A H 0.1240 1.2476 0.1084 0.059 Uiso 1 1 calc R
H21B H 0.0820 1.2499 0.1215 0.059 Uiso 1 1 calc R
H21C H 0.1097 1.1494 0.1266 0.059 Uiso 1 1 calc R
C22 C 0.1096(2) 1.0341(4) 0.26445(19) 0.0237(14) Uani 1 1 d .
H22A H 0.1287 0.9897 0.2549 0.028 Uiso 1 1 calc R
C23 C 0.0722(3) 0.9717(5) 0.2663(2) 0.0308(16) Uani 1 1 d .
H23A H 0.0557 0.9577 0.2419 0.046 Uiso 1 1 calc R
H23B H 0.0553 1.0093 0.2795 0.046 Uiso 1 1 calc R
H23C H 0.0813 0.9078 0.2786 0.046 Uiso 1 1 calc R
C24 C 0.1327(3) 1.0687(5) 0.3023(2) 0.0370(19) Uani 1 1 d .
H24A H 0.1584 1.1031 0.3011 0.056 Uiso 1 1 calc R
H24B H 0.1393 1.0096 0.3180 0.056 Uiso 1 1 calc R
H24C H 0.1152 1.1155 0.3117 0.056 Uiso 1 1 calc R
C25 C 0.2107(3) 1.0565(7) 0.1212(2) 0.0389(19) Uani 1 1 d .
H25A H 0.1922 1.0894 0.1348 0.047 Uiso 1 1 calc R
C26 C 0.2556(3) 1.0930(9) 0.1370(3) 0.057(3) Uani 1 1 d .
H26A H 0.2621 1.0883 0.1632 0.085 Uiso 1 1 calc R
H26B H 0.2583 1.1635 0.1300 0.085 Uiso 1 1 calc R
H26C H 0.2749 1.0504 0.1279 0.085 Uiso 1 1 calc R
C27 C 0.1975(3) 1.0929(8) 0.0812(3) 0.053(3) Uani 1 1 d .
H27A H 0.1717 1.0593 0.0689 0.079 Uiso 1 1 calc R
H27B H 0.2193 1.0757 0.0691 0.079 Uiso 1 1 calc R
H27C H 0.1933 1.1664 0.0805 0.079 Uiso 1 1 calc R
C28 C 0.2080(2) 0.7500(5) 0.20043(18) 0.0251(14) Uani 1 1 d .
H28A H 0.1958 0.8006 0.2142 0.030 Uiso 1 1 calc R
C29 C 0.1832(2) 0.6524(5) 0.1985(2) 0.0294(16) Uani 1 1 d .
H29A H 0.1848 0.6277 0.2228 0.044 Uiso 1 1 calc R
H29B H 0.1947 0.6012 0.1852 0.044 Uiso 1 1 calc R
H29C H 0.1542 0.6654 0.1863 0.044 Uiso 1 1 calc R
C30 C 0.2524(3) 0.7317(7) 0.2208(3) 0.044(2) Uani 1 1 d .
H30A H 0.2679 0.7954 0.2229 0.065 Uiso 1 1 calc R
H30B H 0.2651 0.6819 0.2079 0.065 Uiso 1 1 calc R
H30C H 0.2529 0.7059 0.2448 0.065 Uiso 1 1 calc R
C31 C -0.02014(19) 0.7658(4) 0.10703(16) 0.0163(12) Uani 1 1 d .
C32 C -0.0537(2) 0.7001(4) 0.10426(19) 0.0215(13) Uani 1 1 d .
C33 C -0.0837(2) 0.6938(5) 0.07156(19) 0.0237(14) Uani 1 1 d .
H33A H -0.1072 0.6519 0.0700 0.028 Uiso 1 1 calc R
C34 C -0.0798(2) 0.7473(5) 0.0414(2) 0.0290(15) Uani 1 1 d .
H34A H -0.1005 0.7418 0.0196 0.035 Uiso 1 1 calc R
C35 C -0.0456(2) 0.8083(5) 0.04335(19) 0.0229(14) Uani 1 1 d .
H35A H -0.0426 0.8434 0.0226 0.027 Uiso 1 1 calc R
C36 C -0.0151(2) 0.8192(4) 0.07602(18) 0.0196(13) Uani 1 1 d .
C37 C 0.0240(2) 0.8746(5) 0.07843(17) 0.0195(12) Uani 1 1 d .
C38 C 0.0595(2) 0.8225(5) 0.10498(18) 0.0208(13) Uani 1 1 d .
C39 C 0.1006(2) 0.8837(5) 0.11618(17) 0.0200(12) Uani 1 1 d .
H39A H 0.1241 0.8357 0.1172 0.024 Uiso 1 1 calc R
C40 C 0.1032(2) 0.9648(5) 0.09001(18) 0.0241(14) Uani 1 1 d .
H40A H 0.1297 0.9922 0.0905 0.029 Uiso 1 1 calc R
C41 C 0.0709(2) 1.0011(5) 0.06603(19) 0.0260(14) Uani 1 1 d .
H41A H 0.0751 1.0546 0.0508 0.031 Uiso 1 1 calc R
C42 C 0.0287(2) 0.9612(5) 0.06206(19) 0.0222(14) Uani 1 1 d .
C43 C -0.0572(2) 0.6226(5) 0.13236(18) 0.0227(13) Uani 1 1 d .
C44 C -0.0796(2) 0.6425(5) 0.1586(2) 0.0293(16) Uani 1 1 d .
C45 C -0.0822(3) 0.5653(6) 0.1826(2) 0.0384(19) Uani 1 1 d .
H45A H -0.0964 0.5783 0.2007 0.046 Uiso 1 1 calc R
C46 C -0.0653(3) 0.4717(5) 0.1811(2) 0.0351(18) Uani 1 1 d .
H46A H -0.0670 0.4213 0.1983 0.042 Uiso 1 1 calc R
C47 C -0.0454(3) 0.4515(5) 0.1540(2) 0.037(2) Uani 1 1 d .
H47A H -0.0348 0.3856 0.1521 0.044 Uiso 1 1 calc R
C48 C -0.0409(2) 0.5254(5) 0.1297(2) 0.0285(16) Uani 1 1 d .
C49 C 0.0673(2) 0.7161(5) 0.08984(17) 0.0224(13) Uani 1 1 d .
H49A H 0.0399 0.6808 0.0827 0.027 Uiso 1 1 calc R
C50 C 0.0832(3) 0.7277(6) 0.0563(2) 0.0321(16) Uani 1 1 d .
H50A H 0.0849 0.6609 0.0456 0.048 Uiso 1 1 calc R
H50B H 0.1108 0.7588 0.0626 0.048 Uiso 1 1 calc R
H50C H 0.0642 0.7708 0.0390 0.048 Uiso 1 1 calc R
C51 C 0.0962(2) 0.6488(5) 0.11612(19) 0.0265(15) Uani 1 1 d .
H51A H 0.0967 0.5813 0.1057 0.040 Uiso 1 1 calc R
H51B H 0.0867 0.6436 0.1382 0.040 Uiso 1 1 calc R
H51C H 0.1242 0.6776 0.1216 0.040 Uiso 1 1 calc R
C52 C -0.0060(2) 1.0264(6) 0.0404(2) 0.0314(17) Uani 1 1 d .
H52A H -0.0329 0.9987 0.0433 0.038 Uiso 1 1 calc R
C53 C -0.0022(3) 1.1352(7) 0.0534(3) 0.051(2) Uani 1 1 d .
H53A H -0.0012 1.1368 0.0790 0.077 Uiso 1 1 calc R
H53B H -0.0263 1.1739 0.0402 0.077 Uiso 1 1 calc R
H53C H 0.0232 1.1651 0.0493 0.077 Uiso 1 1 calc R
C54 C -0.0070(3) 1.0255(8) 0.0002(3) 0.049(3) Uani 1 1 d .
H54A H -0.0301 1.0671 -0.0129 0.073 Uiso 1 1 calc R
H54B H -0.0105 0.9558 -0.0088 0.073 Uiso 1 1 calc R
H54C H 0.0191 1.0529 -0.0032 0.073 Uiso 1 1 calc R
C55 C -0.1014(3) 0.7434(6) 0.1594(2) 0.0378(19) Uani 1 1 d .
H55A H -0.0846 0.7977 0.1516 0.045 Uiso 1 1 calc R
C56 C -0.1432(3) 0.7380(8) 0.1329(3) 0.058(3) Uani 1 1 d .
H56A H -0.1394 0.7335 0.1085 0.087 Uiso 1 1 calc R
H56B H -0.1592 0.7990 0.1351 0.087 Uiso 1 1 calc R
H56C H -0.1582 0.6781 0.1380 0.087 Uiso 1 1 calc R
C57 C -0.1076(3) 0.7709(7) 0.1958(3) 0.046(2) Uani 1 1 d .
H57A H -0.1202 0.8383 0.1947 0.068 Uiso 1 1 calc R
H57B H -0.0808 0.7712 0.2134 0.068 Uiso 1 1 calc R
H57C H -0.1259 0.7212 0.2029 0.068 Uiso 1 1 calc R
C58 C -0.0223(3) 0.4971(5) 0.0986(2) 0.0322(17) Uani 1 1 d .
H58A H -0.0188 0.5600 0.0853 0.039 Uiso 1 1 calc R
C59 C -0.0530(3) 0.4262(6) 0.0733(3) 0.049(2) Uani 1 1 d .
H59A H -0.0785 0.4634 0.0626 0.074 Uiso 1 1 calc R
H59B H -0.0596 0.3684 0.0869 0.074 Uiso 1 1 calc R
H59C H -0.0405 0.4019 0.0543 0.074 Uiso 1 1 calc R
C60 C 0.0202(3) 0.4420(6) 0.1099(2) 0.037(2) Uani 1 1 d .
H60A H 0.0394 0.4825 0.1280 0.056 Uiso 1 1 calc R
H60B H 0.0315 0.4332 0.0889 0.056 Uiso 1 1 calc R
H60C H 0.0164 0.3756 0.1200 0.056 Uiso 1 1 calc R
C61 C 0.0552(2) 1.0149(4) 0.16027(18) 0.0188(13) Uani 1 1 d .
H61A H 0.0545 1.0861 0.1637 0.023 Uiso 1 1 calc R
C62 C 0.0197(2) 0.9595(4) 0.15185(18) 0.0177(13) Uani 1 1 d U
C63 C -0.0267(3) 1.1636(5) 0.1511(3) 0.038(2) Uani 1 1 d .
H63A H -0.0541 1.1936 0.1486 0.057 Uiso 1 1 calc R
H63B H -0.0154 1.1849 0.1310 0.057 Uiso 1 1 calc R
H63C H -0.0081 1.1863 0.1736 0.057 Uiso 1 1 calc R
C64 C -0.0444(3) 0.9836(6) 0.1935(2) 0.0370(18) Uani 1 1 d .
H64A H -0.0420 0.9099 0.1963 0.056 Uiso 1 1 calc R
H64B H -0.0730 1.0041 0.1926 0.056 Uiso 1 1 calc R
H64C H -0.0255 1.0166 0.2139 0.056 Uiso 1 1 calc R
C65 C -0.0735(2) 0.9876(5) 0.1116(2) 0.0274(15) Uani 1 1 d .
H65A H -0.0715 0.9156 0.1061 0.041 Uiso 1 1 calc R
H65B H -0.0710 1.0283 0.0910 0.041 Uiso 1 1 calc R
H65C H -0.1003 1.0011 0.1170 0.041 Uiso 1 1 calc R
C66 C 0.0999(2) 0.8291(4) 0.19503(17) 0.0170(12) Uani 1 1 d .
H66A H 0.1217 0.8143 0.2155 0.020 Uiso 1 1 calc R
C67 C 0.0663(2) 0.7704(4) 0.18862(16) 0.0170(12) Uani 1 1 d .
C68 C 0.1013(2) 0.6769(5) 0.2639(2) 0.0271(15) Uani 1 1 d .
H68A H 0.0964 0.6252 0.2807 0.041 Uiso 1 1 calc R
H68B H 0.1032 0.7436 0.2753 0.041 Uiso 1 1 calc R
H68C H 0.1272 0.6621 0.2572 0.041 Uiso 1 1 calc R
C69 C 0.0090(2) 0.7115(6) 0.2358(2) 0.0323(16) Uani 1 1 d .
H69A H 0.0051 0.6665 0.2549 0.048 Uiso 1 1 calc R
H69B H -0.0145 0.7048 0.2149 0.048 Uiso 1 1 calc R
H69C H 0.0110 0.7817 0.2443 0.048 Uiso 1 1 calc R
C70 C 0.0535(3) 0.5470(5) 0.2054(2) 0.0335(18) Uani 1 1 d .
H70A H 0.0538 0.4990 0.2249 0.050 Uiso 1 1 calc R
H70B H 0.0769 0.5330 0.1949 0.050 Uiso 1 1 calc R
H70C H 0.0275 0.5396 0.1869 0.050 Uiso 1 1 calc R
Ge3 Ge 0.197931(18) 0.53390(4) 0.398042(16) 0.01670(14) Uani 1 1 d .
Ge4 Ge 0.276882(18) 0.66394(4) 0.418894(16) 0.01587(14) Uani 1 1 d .
Si3 Si 0.24666(6) 0.80208(12) 0.33989(5) 0.0194(4) Uani 1 1 d .
Si4 Si 0.33632(6) 0.45665(13) 0.41038(6) 0.0236(4) Uani 1 1 d .
C71 C 0.1453(2) 0.4664(4) 0.37411(18) 0.0187(12) Uani 1 1 d .
C72 C 0.1454(2) 0.3882(4) 0.34944(18) 0.0222(13) Uani 1 1 d .
C73 C 0.1083(2) 0.3588(5) 0.32523(19) 0.0269(14) Uani 1 1 d .
H73A H 0.1088 0.3059 0.3086 0.032 Uiso 1 1 calc R
C74 C 0.0713(2) 0.4056(5) 0.3253(2) 0.0306(16) Uani 1 1 d .
H74A H 0.0468 0.3889 0.3077 0.037 Uiso 1 1 calc R
C75 C 0.0704(2) 0.4786(5) 0.3518(2) 0.0290(15) Uani 1 1 d .
H75A H 0.0448 0.5081 0.3528 0.035 Uiso 1 1 calc R
C76 C 0.1061(2) 0.5078(5) 0.37620(17) 0.0217(13) Uani 1 1 d .
C77 C 0.10158(19) 0.5771(5) 0.40586(18) 0.0214(13) Uani 1 1 d .
C78 C 0.0989(2) 0.5343(5) 0.4384(2) 0.0266(15) Uani 1 1 d .
C79 C 0.0944(3) 0.6006(7) 0.4663(2) 0.0353(17) Uani 1 1 d .
H79A H 0.0923 0.5735 0.4886 0.042 Uiso 1 1 calc R
C80 C 0.0931(3) 0.7040(6) 0.4611(2) 0.0367(19) Uani 1 1 d .
H80A H 0.0914 0.7479 0.4803 0.044 Uiso 1 1 calc R
C81 C 0.0942(2) 0.7438(6) 0.4284(2) 0.0320(16) Uani 1 1 d .
H81A H 0.0920 0.8150 0.4249 0.038 Uiso 1 1 calc R
C82 C 0.0986(2) 0.6821(5) 0.4004(2) 0.0254(15) Uani 1 1 d .
C83 C 0.1826(2) 0.3285(4) 0.34812(19) 0.0235(14) Uani 1 1 d .
C84 C 0.1933(2) 0.2444(4) 0.37107(19) 0.0246(14) Uani 1 1 d .
C85 C 0.2276(2) 0.1847(5) 0.36759(19) 0.0264(15) Uani 1 1 d .
H85A H 0.2356 0.1279 0.3829 0.032 Uiso 1 1 calc R
C86 C 0.2495(2) 0.2076(5) 0.3423(2) 0.0263(14) Uani 1 1 d .
H86A H 0.2721 0.1661 0.3401 0.032 Uiso 1 1 calc R
C87 C 0.2385(2) 0.2913(5) 0.32025(19) 0.0256(14) Uani 1 1 d .
H87A H 0.2538 0.3062 0.3031 0.031 Uiso 1 1 calc R
C88 C 0.2060(2) 0.3535(4) 0.32246(18) 0.0229(13) Uani 1 1 d .
C89 C 0.0975(3) 0.4200(6) 0.4435(2) 0.0328(16) Uani 1 1 d .
H89A H 0.1165 0.3883 0.4302 0.039 Uiso 1 1 calc R
C90 C 0.0529(3) 0.3786(8) 0.4272(3) 0.052(2) Uani 1 1 d .
H90A H 0.0474 0.3781 0.4010 0.077 Uiso 1 1 calc R
H90B H 0.0326 0.4222 0.4345 0.077 Uiso 1 1 calc R
H90C H 0.0507 0.3096 0.4359 0.077 Uiso 1 1 calc R
C91 C 0.1098(3) 0.3821(7) 0.4820(2) 0.043(2) Uani 1 1 d .
H91A H 0.1368 0.4105 0.4941 0.065 Uiso 1 1 calc R
H91B H 0.1116 0.3080 0.4820 0.065 Uiso 1 1 calc R
H91C H 0.0890 0.4033 0.4946 0.065 Uiso 1 1 calc R
C92 C 0.0973(2) 0.7284(5) 0.3639(2) 0.0281(15) Uani 1 1 d .
H92A H 0.1087 0.6773 0.3496 0.034 Uiso 1 1 calc R
C93 C 0.1223(3) 0.8255(5) 0.3650(2) 0.0292(16) Uani 1 1 d .
H93A H 0.1517 0.8114 0.3756 0.044 Uiso 1 1 calc R
H93B H 0.1124 0.8761 0.3796 0.044 Uiso 1 1 calc R
H93C H 0.1189 0.8514 0.3406 0.044 Uiso 1 1 calc R
C94 C 0.0512(3) 0.7485(7) 0.3441(2) 0.0379(18) Uani 1 1 d .
H94A H 0.0357 0.6848 0.3416 0.057 Uiso 1 1 calc R
H94B H 0.0499 0.7766 0.3203 0.057 Uiso 1 1 calc R
H94C H 0.0391 0.7967 0.3579 0.057 Uiso 1 1 calc R
C95 C 0.1703(2) 0.2167(5) 0.3984(2) 0.0297(15) Uani 1 1 d .
H95A H 0.1431 0.2530 0.3923 0.036 Uiso 1 1 calc R
C96 C 0.1618(3) 0.1047(6) 0.4006(2) 0.041(2) Uani 1 1 d .
H96A H 0.1471 0.0798 0.3769 0.061 Uiso 1 1 calc R
H96B H 0.1448 0.0934 0.4177 0.061 Uiso 1 1 calc R
H96C H 0.1881 0.0682 0.4086 0.061 Uiso 1 1 calc R
C97 C 0.1954(3) 0.2540(6) 0.4361(2) 0.0340(17) Uani 1 1 d .
H97A H 0.2020 0.3260 0.4348 0.051 Uiso 1 1 calc R
H97B H 0.2211 0.2151 0.4435 0.051 Uiso 1 1 calc R
H97C H 0.1788 0.2443 0.4536 0.051 Uiso 1 1 calc R
C98 C 0.1942(2) 0.4443(5) 0.2985(2) 0.0246(14) Uani 1 1 d .
H98A H 0.1755 0.4883 0.3087 0.030 Uiso 1 1 calc R
C99 C 0.2333(2) 0.5070(5) 0.2968(2) 0.0284(15) Uani 1 1 d .
H99A H 0.2485 0.5253 0.3211 0.043 Uiso 1 1 calc R
H99B H 0.2247 0.5687 0.2828 0.043 Uiso 1 1 calc R
H99C H 0.2511 0.4665 0.2854 0.043 Uiso 1 1 calc R
C100 C 0.1708(3) 0.4109(5) 0.2611(2) 0.0342(17) Uani 1 1 d .
H10B H 0.1475 0.3676 0.2629 0.051 Uiso 1 1 calc R
H10C H 0.1894 0.3731 0.2498 0.051 Uiso 1 1 calc R
H10D H 0.1603 0.4707 0.2466 0.051 Uiso 1 1 calc R
C101 C 0.3252(2) 0.7125(4) 0.45518(18) 0.0214(13) Uani 1 1 d .
C102 C 0.3588(2) 0.7800(5) 0.45795(19) 0.0234(14) Uani 1 1 d .
C103 C 0.3891(2) 0.7842(5) 0.4902(2) 0.0261(14) Uani 1 1 d .
H10E H 0.4127 0.8261 0.4917 0.031 Uiso 1 1 calc R
C104 C 0.3861(2) 0.7292(5) 0.52026(19) 0.0267(14) Uani 1 1 d .
H10F H 0.4075 0.7326 0.5417 0.032 Uiso 1 1 calc R
C105 C 0.3513(2) 0.6691(5) 0.5186(2) 0.0278(16) Uani 1 1 d .
H10G H 0.3479 0.6355 0.5395 0.033 Uiso 1 1 calc R
C106 C 0.3216(2) 0.6582(4) 0.48650(19) 0.0203(13) Uani 1 1 d .
C107 C 0.2821(2) 0.6025(5) 0.48408(18) 0.0211(13) Uani 1 1 d .
C108 C 0.2780(2) 0.5151(5) 0.50085(18) 0.0236(14) Uani 1 1 d .
C109 C 0.2361(2) 0.4748(5) 0.49677(18) 0.0259(14) Uani 1 1 d .
H10H H 0.2322 0.4203 0.5117 0.031 Uiso 1 1 calc R
C110 C 0.2030(2) 0.5116(5) 0.47289(19) 0.0251(14) Uani 1 1 d .
H11B H 0.1766 0.4839 0.4725 0.030 Uiso 1 1 calc R
C111 C 0.2055(2) 0.5930(5) 0.44708(17) 0.0200(12) Uani 1 1 d .
H11C H 0.1819 0.6405 0.4463 0.024 Uiso 1 1 calc R
C112 C 0.2457(2) 0.6546(4) 0.45784(18) 0.0192(13) Uani 1 1 d .
C113 C 0.3621(2) 0.8564(4) 0.42988(19) 0.0240(14) Uani 1 1 d .
C114 C 0.3459(2) 0.9532(5) 0.4337(2) 0.0299(17) Uani 1 1 d .
C115 C 0.3505(3) 1.0288(5) 0.4086(2) 0.037(2) Uani 1 1 d .
H11D H 0.3398 1.0947 0.4105 0.045 Uiso 1 1 calc R
C116 C 0.3695(3) 1.0092(6) 0.3822(3) 0.043(2) Uani 1 1 d .
H11E H 0.3712 1.0606 0.3653 0.052 Uiso 1 1 calc R
C117 C 0.3867(2) 0.9149(6) 0.3794(2) 0.0359(18) Uani 1 1 d .
H11F H 0.4011 0.9030 0.3613 0.043 Uiso 1 1 calc R
C118 C 0.3830(2) 0.8367(6) 0.4033(2) 0.0308(16) Uani 1 1 d .
C119 C 0.3127(3) 0.4507(6) 0.5227(2) 0.0341(18) Uani 1 1 d .
H11G H 0.3394 0.4798 0.5198 0.041 Uiso 1 1 calc R
C120 C 0.3093(3) 0.3415(6) 0.5077(3) 0.054(3) Uani 1 1 d .
H12A H 0.3089 0.3432 0.4822 0.080 Uiso 1 1 calc R
H12B H 0.2838 0.3102 0.5108 0.080 Uiso 1 1 calc R
H12C H 0.3332 0.3019 0.5207 0.080 Uiso 1 1 calc R
C121 C 0.3142(3) 0.4509(8) 0.5621(3) 0.048(2) Uani 1 1 d .
H12D H 0.3133 0.5208 0.5704 0.071 Uiso 1 1 calc R
H12E H 0.3399 0.4186 0.5754 0.071 Uiso 1 1 calc R
H12F H 0.2904 0.4134 0.5662 0.071 Uiso 1 1 calc R
C122 C 0.2384(2) 0.7597(5) 0.47366(18) 0.0244(14) Uani 1 1 d .
H12G H 0.2659 0.7942 0.4807 0.029 Uiso 1 1 calc R
C123 C 0.2231(3) 0.7486(6) 0.5076(2) 0.0336(17) Uani 1 1 d .
H12H H 0.2426 0.7063 0.5249 0.050 Uiso 1 1 calc R
H12I H 0.1957 0.7167 0.5018 0.050 Uiso 1 1 calc R
H12J H 0.2213 0.8155 0.5181 0.050 Uiso 1 1 calc R
C124 C 0.2096(2) 0.8291(5) 0.4464(2) 0.0283(16) Uani 1 1 d .
H12K H 0.2067 0.8943 0.4577 0.042 Uiso 1 1 calc R
H12L H 0.1823 0.7973 0.4384 0.042 Uiso 1 1 calc R
H12M H 0.2214 0.8400 0.4258 0.042 Uiso 1 1 calc R
C125 C 0.3276(3) 0.9806(6) 0.4641(2) 0.0356(18) Uani 1 1 d .
H12N H 0.3230 0.9168 0.4765 0.043 Uiso 1 1 calc R
C126 C 0.2861(3) 1.0364(6) 0.4525(3) 0.041(2) Uani 1 1 d .
H12O H 0.2672 0.9978 0.4336 0.062 Uiso 1 1 calc R
H12P H 0.2906 1.1037 0.4435 0.062 Uiso 1 1 calc R
H12Q H 0.2739 1.0432 0.4731 0.062 Uiso 1 1 calc R
C127 C 0.3576(3) 1.0489(7) 0.4917(3) 0.059(3) Uani 1 1 d .
H12R H 0.3817 1.0090 0.5041 0.088 Uiso 1 1 calc R
H12S H 0.3433 1.0753 0.5091 0.088 Uiso 1 1 calc R
H12T H 0.3669 1.1055 0.4791 0.088 Uiso 1 1 calc R
C128 C 0.4055(3) 0.7374(6) 0.4017(3) 0.0374(18) Uani 1 1 d .
H12U H 0.3886 0.6823 0.4088 0.045 Uiso 1 1 calc R
C129 C 0.4481(3) 0.7371(9) 0.4287(3) 0.056(3) Uani 1 1 d .
H12V H 0.4445 0.7238 0.4528 0.084 Uiso 1 1 calc R
H12W H 0.4614 0.8032 0.4284 0.084 Uiso 1 1 calc R
H12X H 0.4655 0.6843 0.4221 0.084 Uiso 1 1 calc R
C130 C 0.4111(3) 0.7108(7) 0.3642(3) 0.047(2) Uani 1 1 d .
H13A H 0.3846 0.7187 0.3464 0.070 Uiso 1 1 calc R
H13B H 0.4206 0.6405 0.3641 0.070 Uiso 1 1 calc R
H13C H 0.4317 0.7561 0.3582 0.070 Uiso 1 1 calc R
C131 C 0.2047(2) 0.6494(4) 0.36756(17) 0.0187(13) Uani 1 1 d .
H13D H 0.1828 0.6640 0.3473 0.022 Uiso 1 1 calc R
C132 C 0.23859(19) 0.7088(4) 0.37375(17) 0.0172(12) Uani 1 1 d .
C133 C 0.2015(2) 0.8005(5) 0.29927(18) 0.0247(14) Uani 1 1 d .
H13E H 0.2070 0.8471 0.2812 0.037 Uiso 1 1 calc R
H13F H 0.1763 0.8217 0.3061 0.037 Uiso 1 1 calc R
H13G H 0.1977 0.7318 0.2894 0.037 Uiso 1 1 calc R
C134 C 0.2502(3) 0.9328(5) 0.3581(2) 0.0334(18) Uani 1 1 d .
H13H H 0.2533 0.9807 0.3395 0.050 Uiso 1 1 calc R
H13I H 0.2743 0.9380 0.3786 0.050 Uiso 1 1 calc R
H13J H 0.2250 0.9486 0.3658 0.050 Uiso 1 1 calc R
C135 C 0.2951(2) 0.7668(6) 0.3272(2) 0.0309(15) Uani 1 1 d .
H13K H 0.3008 0.8165 0.3101 0.046 Uiso 1 1 calc R
H13L H 0.2919 0.6995 0.3162 0.046 Uiso 1 1 calc R
H13M H 0.3181 0.7659 0.3487 0.046 Uiso 1 1 calc R
C136 C 0.2512(2) 0.4637(4) 0.40189(18) 0.0187(13) Uani 1 1 d .
H13N H 0.2522 0.3928 0.3979 0.022 Uiso 1 1 calc R
C137 C 0.28543(19) 0.5193(5) 0.41028(17) 0.0186(12) Uani 1 1 d .
C138 C 0.3322(3) 0.3160(5) 0.4102(3) 0.041(2) Uani 1 1 d .
H13O H 0.3293 0.2928 0.4336 0.061 Uiso 1 1 calc R
H13P H 0.3572 0.2864 0.4053 0.061 Uiso 1 1 calc R
H13Q H 0.3079 0.2949 0.3916 0.061 Uiso 1 1 calc R
C139 C 0.3795(2) 0.4916(5) 0.4495(2) 0.0308(16) Uani 1 1 d .
H13R H 0.3734 0.4661 0.4716 0.046 Uiso 1 1 calc R
H13S H 0.3823 0.5654 0.4509 0.046 Uiso 1 1 calc R
H13T H 0.4054 0.4615 0.4467 0.046 Uiso 1 1 calc R
C140 C 0.3484(3) 0.4913(7) 0.3668(2) 0.043(2) Uani 1 1 d .
H14A H 0.3767 0.4705 0.3673 0.064 Uiso 1 1 calc R
H14B H 0.3457 0.5647 0.3633 0.064 Uiso 1 1 calc R
H14C H 0.3289 0.4568 0.3471 0.064 Uiso 1 1 calc R
C141 C -0.0250(6) 0.6201(12) 0.4018(5) 0.051(4) Uiso 0.50 1 d PD
H14D H -0.0259 0.5541 0.4132 0.077 Uiso 0.50 1 calc PR
H14E H 0.0016 0.6280 0.3956 0.077 Uiso 0.50 1 calc PR
H14F H -0.0476 0.6245 0.3800 0.077 Uiso 0.50 1 calc PR
C142 C -0.0299(7) 0.7025(12) 0.4273(5) 0.063(5) Uiso 0.50 1 d PD
H14G H -0.0565 0.6907 0.4338 0.075 Uiso 0.50 1 calc PR
H14H H -0.0077 0.6934 0.4495 0.075 Uiso 0.50 1 calc PR
C143 C -0.0292(7) 0.8058(12) 0.4170(5) 0.059(5) Uiso 0.50 1 d PD
H14I H -0.0510 0.8192 0.3949 0.070 Uiso 0.50 1 calc PR
H14J H -0.0020 0.8236 0.4126 0.070 Uiso 0.50 1 calc PR
C144 C -0.0369(7) 0.8641(16) 0.4470(5) 0.075(6) Uiso 0.50 1 d PD
H14K H -0.0488 0.9289 0.4363 0.090 Uiso 0.50 1 calc PR
H14L H -0.0597 0.8281 0.4540 0.090 Uiso 0.50 1 calc PR
C145 C -0.0092(7) 0.891(2) 0.4795(5) 0.077(6) Uiso 0.50 1 d PD
H14M H -0.0239 0.9308 0.4940 0.115 Uiso 0.50 1 calc PR
H14N H 0.0135 0.9315 0.4747 0.115 Uiso 0.50 1 calc PR
H14O H 0.0021 0.8296 0.4926 0.115 Uiso 0.50 1 calc PR

loop_
_atom_site_aniso_label
_atom_site_aniso_U_11
_atom_site_aniso_U_22
_atom_site_aniso_U_33
_atom_site_aniso_U_23
_atom_site_aniso_U_13
_atom_site_aniso_U_12
Ge1 0.0156(3) 0.0161(3) 0.0143(3) -0.0014(2) -0.0010(2) -0.0036(2)
Ge2 0.0154(3) 0.0123(3) 0.0147(3) -0.0019(2) -0.0007(2) -0.0020(2)
Si1 0.0178(9) 0.0152(7) 0.0318(11) -0.0031(6) 0.0018(8) 0.0006(6)
Si2 0.0225(9) 0.0137(7) 0.0169(9) -0.0001(6) -0.0009(7) -0.0033(6)
C1 0.022(3) 0.016(3) 0.017(3) 0.000(2) 0.001(2) -0.006(2)
C2 0.025(4) 0.022(3) 0.022(4) 0.003(2) -0.001(3) -0.011(2)
C3 0.021(4) 0.038(4) 0.026(4) 0.002(3) -0.004(3) -0.006(3)
C4 0.026(4) 0.033(4) 0.032(4) -0.006(3) -0.005(3) -0.013(3)
C5 0.043(4) 0.019(3) 0.022(4) -0.006(2) -0.007(3) -0.005(3)
C6 0.025(3) 0.015(3) 0.017(3) 0.001(2) -0.001(3) -0.004(2)
C7 0.021(3) 0.017(3) 0.017(3) -0.002(2) -0.005(2) -0.005(2)
C8 0.031(4) 0.019(3) 0.018(3) 0.002(2) -0.001(3) -0.004(2)
C9 0.033(4) 0.012(3) 0.028(4) 0.000(2) -0.009(3) -0.002(2)
C10 0.035(4) 0.012(3) 0.036(4) 0.001(2) -0.004(3) 0.003(2)
C11 0.033(4) 0.020(3) 0.033(4) -0.005(3) 0.000(3) -0.001(3)
C12 0.031(4) 0.018(3) 0.018(3) -0.007(2) -0.002(3) -0.002(2)
C13 0.018(3) 0.042(4) 0.018(3) -0.001(3) -0.002(3) -0.004(3)
C14 0.011(3) 0.046(4) 0.031(4) 0.005(3) 0.005(3) -0.001(3)
C15 0.030(5) 0.062(5) 0.022(4) 0.003(3) 0.010(3) -0.006(4)
C16 0.035(5) 0.069(6) 0.025(4) -0.008(4) 0.004(4) 0.011(4)
C17 0.030(4) 0.044(4) 0.023(4) -0.005(3) 0.005(3) 0.005(3)
C18 0.019(3) 0.035(4) 0.018(4) -0.002(3) 0.002(3) 0.000(3)
C19 0.029(4) 0.016(3) 0.032(4) 0.006(2) -0.004(3) -0.007(2)
C20 0.063(6) 0.029(4) 0.033(5) 0.001(3) 0.004(4) -0.017(4)
C21 0.052(5) 0.035(4) 0.031(4) -0.003(3) 0.009(4) -0.012(3)
C22 0.035(4) 0.015(3) 0.018(3) 0.000(2) 0.001(3) -0.001(2)
C23 0.045(5) 0.019(3) 0.028(4) 0.000(2) 0.010(3) 0.000(3)
C24 0.056(5) 0.025(3) 0.022(4) -0.002(3) -0.005(3) -0.002(3)
C25 0.027(4) 0.052(5) 0.037(5) 0.014(3) 0.007(3) -0.011(3)
C26 0.040(5) 0.081(7) 0.042(5) 0.010(5) -0.003(4) -0.029(5)
C27 0.039(5) 0.071(6) 0.049(6) 0.024(5) 0.014(4) -0.017(4)
C28 0.031(4) 0.025(3) 0.016(3) -0.001(2) 0.000(3) 0.006(3)
C29 0.028(4) 0.029(3) 0.028(4) -0.002(3) 0.000(3) 0.004(3)
C30 0.038(5) 0.053(5) 0.033(5) 0.009(4) -0.004(4) -0.002(4)
C31 0.016(3) 0.017(3) 0.015(3) -0.002(2) 0.002(2) 0.000(2)
C32 0.016(3) 0.017(3) 0.028(4) -0.003(2) 0.000(3) 0.001(2)
C33 0.018(3) 0.022(3) 0.028(4) -0.005(2) -0.001(3) -0.006(2)
C34 0.024(4) 0.026(3) 0.030(4) -0.002(3) -0.006(3) -0.003(3)
C35 0.026(4) 0.024(3) 0.014(3) -0.001(2) -0.004(3) 0.000(2)
C36 0.020(3) 0.015(3) 0.022(4) -0.001(2) 0.001(3) 0.002(2)
C37 0.018(3) 0.026(3) 0.012(3) -0.002(2) -0.002(2) -0.005(2)
C38 0.020(3) 0.024(3) 0.015(3) -0.003(2) -0.003(3) -0.005(2)
C39 0.015(3) 0.026(3) 0.016(3) -0.005(2) 0.000(2) -0.002(2)
C40 0.023(4) 0.033(3) 0.016(3) 0.000(2) 0.004(3) -0.007(3)
C41 0.020(3) 0.031(3) 0.027(4) 0.005(3) 0.004(3) -0.006(3)
C42 0.019(3) 0.025(3) 0.019(4) 0.005(2) -0.002(3) -0.001(2)
C43 0.019(3) 0.018(3) 0.026(4) 0.004(2) -0.002(3) -0.003(2)
C44 0.022(4) 0.026(3) 0.038(4) 0.005(3) 0.004(3) -0.011(3)
C45 0.040(5) 0.031(4) 0.043(5) 0.012(3) 0.007(4) -0.014(3)
C46 0.039(5) 0.023(3) 0.043(5) 0.008(3) 0.010(4) -0.013(3)
C47 0.043(5) 0.011(3) 0.046(5) 0.006(3) -0.009(4) -0.004(3)
C48 0.030(4) 0.017(3) 0.031(4) -0.001(2) -0.007(3) -0.007(2)
C49 0.022(3) 0.025(3) 0.016(3) -0.004(2) -0.003(3) 0.000(2)
C50 0.038(4) 0.037(4) 0.022(4) -0.007(3) 0.009(3) 0.004(3)
C51 0.029(4) 0.027(3) 0.021(4) -0.004(2) 0.000(3) 0.002(3)
C52 0.022(4) 0.034(4) 0.036(5) 0.016(3) 0.003(3) 0.000(3)
C53 0.032(5) 0.040(5) 0.079(7) 0.022(5) 0.009(5) 0.000(3)
C54 0.031(5) 0.071(6) 0.035(5) 0.024(4) -0.013(4) -0.015(4)
C55 0.036(5) 0.035(4) 0.050(5) 0.014(3) 0.027(4) 0.009(3)
C56 0.049(6) 0.067(6) 0.063(7) 0.036(5) 0.025(5) 0.036(5)
C57 0.040(5) 0.046(5) 0.059(6) 0.006(4) 0.028(5) 0.003(4)
C58 0.043(5) 0.018(3) 0.026(4) -0.006(2) -0.010(3) 0.003(3)
C59 0.058(6) 0.037(4) 0.037(5) -0.010(3) -0.019(4) -0.004(4)
C60 0.037(5) 0.029(4) 0.035(5) -0.008(3) -0.009(4) 0.010(3)
C61 0.024(3) 0.010(2) 0.022(3) -0.002(2) 0.004(3) -0.006(2)
C62 0.026(3) 0.002(2) 0.024(3) 0.0001(18) 0.003(2) 0.0037(19)
C63 0.028(4) 0.020(3) 0.059(6) -0.002(3) -0.002(4) 0.002(3)
C64 0.033(4) 0.044(4) 0.038(5) -0.004(3) 0.016(4) 0.001(3)
C65 0.012(3) 0.019(3) 0.046(4) -0.009(3) -0.004(3) -0.002(2)
C66 0.017(3) 0.017(3) 0.013(3) -0.003(2) -0.004(2) 0.000(2)
C67 0.019(3) 0.015(3) 0.012(3) -0.002(2) -0.003(2) 0.004(2)
C68 0.028(4) 0.025(3) 0.023(4) -0.003(2) -0.003(3) -0.001(3)
C69 0.028(4) 0.035(4) 0.032(4) 0.001(3) 0.003(3) -0.003(3)
C70 0.046(5) 0.015(3) 0.032(4) -0.001(2) -0.003(4) -0.008(3)
Ge3 0.0147(3) 0.0175(3) 0.0159(3) -0.0020(2) -0.0002(2) -0.0021(2)
Ge4 0.0155(3) 0.0141(3) 0.0156(3) -0.0014(2) -0.0008(2) -0.0019(2)
Si3 0.0209(9) 0.0142(7) 0.0193(9) 0.0001(6) -0.0023(7) -0.0029(6)
Si4 0.0187(9) 0.0186(8) 0.0314(11) -0.0026(7) 0.0019(8) 0.0000(6)
C71 0.016(3) 0.016(3) 0.020(3) 0.000(2) -0.003(2) -0.002(2)
C72 0.025(3) 0.017(3) 0.021(3) 0.003(2) -0.001(3) -0.004(2)
C73 0.023(3) 0.028(3) 0.025(4) -0.003(3) -0.002(3) -0.003(2)
C74 0.021(4) 0.034(4) 0.030(4) -0.004(3) -0.007(3) -0.004(3)
C75 0.019(4) 0.035(4) 0.029(4) -0.004(3) 0.000(3) 0.003(3)
C76 0.014(3) 0.032(3) 0.016(3) -0.003(2) -0.002(2) -0.002(2)
C77 0.012(3) 0.030(3) 0.021(3) -0.002(2) 0.002(2) -0.001(2)
C78 0.020(4) 0.039(4) 0.019(4) -0.003(3) 0.002(3) -0.003(3)
C79 0.024(4) 0.058(5) 0.024(4) -0.004(3) 0.006(3) 0.000(3)
C80 0.033(5) 0.049(5) 0.028(4) -0.013(3) 0.007(4) 0.001(3)
C81 0.027(4) 0.040(4) 0.026(4) -0.012(3) 0.003(3) 0.001(3)
C82 0.016(3) 0.038(4) 0.021(4) -0.002(3) 0.001(3) 0.005(3)
C83 0.033(4) 0.014(3) 0.020(4) -0.005(2) -0.001(3) -0.006(2)
C84 0.029(4) 0.016(3) 0.023(4) -0.001(2) -0.006(3) -0.006(2)
C85 0.032(4) 0.016(3) 0.026(4) -0.001(2) -0.002(3) 0.000(2)
C86 0.025(4) 0.021(3) 0.031(4) -0.006(3) 0.004(3) 0.005(2)
C87 0.031(4) 0.019(3) 0.025(4) -0.001(2) 0.004(3) -0.001(3)
C88 0.027(4) 0.016(3) 0.022(3) 0.000(2) 0.000(3) -0.005(2)
C89 0.030(4) 0.045(4) 0.025(4) 0.004(3) 0.009(3) -0.006(3)
C90 0.045(6) 0.067(6) 0.043(5) -0.001(4) 0.010(4) -0.028(4)
C91 0.041(5) 0.061(5) 0.030(4) 0.012(4) 0.013(4) -0.004(4)
C92 0.021(4) 0.037(4) 0.023(4) -0.003(3) -0.002(3) 0.004(3)
C93 0.034(4) 0.025(3) 0.028(4) -0.002(3) 0.008(3) 0.002(3)
C94 0.028(4) 0.054(5) 0.026(4) 0.005(3) -0.004(3) 0.007(3)
C95 0.032(4) 0.030(4) 0.024(4) 0.001(3) 0.002(3) -0.002(3)
C96 0.060(6) 0.031(4) 0.027(4) -0.005(3) 0.005(4) -0.022(4)
C97 0.044(5) 0.032(4) 0.025(4) -0.002(3) 0.008(3) -0.009(3)
C98 0.030(4) 0.018(3) 0.024(4) 0.000(2) 0.002(3) 0.001(2)
C99 0.039(4) 0.018(3) 0.029(4) 0.001(2) 0.009(3) -0.002(3)
C100 0.045(5) 0.027(3) 0.024(4) -0.001(3) -0.003(3) 0.000(3)
C101 0.020(3) 0.014(3) 0.025(3) -0.003(2) -0.004(3) 0.005(2)
C102 0.017(3) 0.017(3) 0.030(4) -0.004(2) -0.005(3) 0.000(2)
C103 0.023(4) 0.023(3) 0.030(4) -0.002(3) 0.000(3) -0.002(2)
C104 0.019(3) 0.037(4) 0.019(3) -0.003(3) -0.007(3) -0.006(3)
C105 0.024(4) 0.033(4) 0.024(4) 0.003(3) 0.002(3) -0.004(3)
C106 0.017(3) 0.016(3) 0.025(4) 0.001(2) -0.001(3) 0.001(2)
C107 0.017(3) 0.023(3) 0.020(3) -0.001(2) -0.001(3) 0.000(2)
C108 0.019(3) 0.035(3) 0.016(3) 0.002(2) 0.003(3) -0.006(3)
C109 0.026(4) 0.033(4) 0.015(3) 0.001(2) -0.002(3) -0.005(3)
C110 0.022(4) 0.030(3) 0.023(4) -0.002(3) 0.006(3) -0.004(3)
C111 0.016(3) 0.024(3) 0.017(3) -0.001(2) -0.001(2) 0.003(2)
C112 0.019(3) 0.018(3) 0.018(3) -0.006(2) 0.000(3) 0.001(2)
C113 0.022(3) 0.013(3) 0.029(4) 0.006(2) -0.010(3) -0.010(2)
C114 0.028(4) 0.023(3) 0.031(4) -0.003(3) -0.008(3) -0.010(3)
C115 0.036(5) 0.023(3) 0.040(5) 0.002(3) -0.017(4) 0.001(3)
C116 0.040(5) 0.031(4) 0.048(5) 0.012(4) -0.010(4) -0.009(3)
C117 0.025(4) 0.038(4) 0.042(5) 0.011(3) 0.003(3) -0.005(3)
C118 0.024(4) 0.032(4) 0.032(4) 0.005(3) -0.003(3) -0.010(3)
C119 0.023(4) 0.036(4) 0.040(5) 0.016(3) 0.001(3) 0.004(3)
C120 0.039(5) 0.034(4) 0.082(8) 0.015(4) 0.004(5) 0.005(3)
C121 0.030(5) 0.077(6) 0.033(5) 0.026(4) 0.002(4) -0.008(4)
C122 0.019(3) 0.030(3) 0.020(3) -0.006(2) -0.003(3) -0.001(2)
C123 0.036(4) 0.039(4) 0.024(4) -0.007(3) 0.004(3) 0.003(3)
C124 0.030(4) 0.019(3) 0.032(4) -0.009(2) 0.001(3) 0.004(2)
C125 0.038(4) 0.027(3) 0.034(4) -0.009(3) -0.007(3) -0.002(3)
C126 0.043(5) 0.030(4) 0.041(5) -0.010(3) -0.008(4) 0.006(3)
C127 0.054(6) 0.050(5) 0.052(6) -0.024(4) -0.028(5) 0.006(4)
C128 0.029(4) 0.031(4) 0.054(5) 0.013(3) 0.014(4) 0.001(3)
C129 0.033(5) 0.078(7) 0.059(7) 0.031(5) 0.017(5) 0.026(4)
C130 0.047(6) 0.041(4) 0.054(6) 0.009(4) 0.016(4) 0.004(4)
C131 0.022(3) 0.013(3) 0.020(3) -0.004(2) 0.003(3) -0.001(2)
C132 0.017(3) 0.012(2) 0.021(3) -0.003(2) 0.000(2) 0.002(2)
C133 0.024(4) 0.032(3) 0.015(3) 0.002(2) 0.000(3) -0.003(3)
C134 0.049(5) 0.018(3) 0.027(4) -0.003(3) -0.003(3) -0.009(3)
C135 0.021(4) 0.039(4) 0.031(4) 0.007(3) 0.002(3) -0.001(3)
C136 0.021(3) 0.014(3) 0.018(3) 0.000(2) 0.000(2) 0.003(2)
C137 0.013(3) 0.029(3) 0.012(3) -0.001(2) -0.001(2) -0.001(2)
C138 0.036(5) 0.015(3) 0.063(6) -0.003(3) -0.003(4) 0.002(3)
C139 0.018(3) 0.027(3) 0.043(5) -0.004(3) 0.000(3) 0.004(3)
C140 0.029(4) 0.060(5) 0.040(5) -0.006(4) 0.011(4) 0.005(4)

loop_
_atom_type_symbol
_atom_type_description
_atom_type_scat_dispersion_real
_atom_type_scat_dispersion_imag
_atom_type_scat_source
C C 0.0033 0.0016 'International Tables Vol C Tables 4.2.6.8 and 6.1.1.4'
H H 0.0000 0.0000 'International Tables Vol C Tables 4.2.6.8 and 6.1.1.4'
Ge Ge 0.1547 1.8001 'International Tables Vol C Tables 4.2.6.8 and 6.1.1.4'
Si Si 0.0817 0.0704 'International Tables Vol C Tables 4.2.6.8 and 6.1.1.4'

loop_
_geom_angle_atom_site_label_1
_geom_angle_atom_site_label_2
_geom_angle_atom_site_label_3
_geom_angle
C61 Ge1 C66 100.9(3)
C61 Ge1 C1 119.9(3)
C66 Ge1 C1 107.3(3)
C61 Ge1 C39 102.1(3)
C66 Ge1 C39 104.3(3)
C1 Ge1 C39 119.8(3)
C67 Ge2 C31 140.6(2)
C67 Ge2 C62 103.5(3)
C31 Ge2 C62 107.6(3)
C67 Ge2 C38 109.4(3)
C31 Ge2 C38 88.2(3)
C62 Ge2 C38 100.7(3)
C64 Si1 C65 110.6(4)
C64 Si1 C62 106.4(3)
C65 Si1 C62 113.9(3)
C64 Si1 C63 107.9(4)
C65 Si1 C63 106.3(4)
C62 Si1 C63 111.6(3)
C70 Si2 C69 109.8(4)
C70 Si2 C68 106.7(3)
C69 Si2 C68 109.0(4)
C70 Si2 C67 111.3(3)
C69 Si2 C67 108.4(3)
C68 Si2 C67 111.6(3)
C2 C1 C6 118.5(6)
C2 C1 Ge1 121.7(5)
C6 C1 Ge1 118.8(5)
C1 C2 C3 120.1(7)
C1 C2 C13 123.3(6)
C3 C2 C13 116.5(7)
C4 C3 C2 120.6(7)
C5 C4 C3 119.8(7)
C4 C5 C6 120.7(6)
C5 C6 C1 119.9(6)
C5 C6 C7 115.8(6)
C1 C6 C7 124.2(6)
C12 C7 C8 120.0(6)
C12 C7 C6 119.4(6)
C8 C7 C6 120.4(6)
C9 C8 C7 119.8(7)
C9 C8 C19 119.6(6)
C7 C8 C19 120.6(6)
C8 C9 C10 121.5(6)
C9 C10 C11 119.4(7)
C10 C11 C12 120.6(8)
C7 C12 C11 118.7(6)
C7 C12 C22 122.5(6)
C11 C12 C22 118.9(7)
C18 C13 C14 121.2(7)
C18 C13 C2 120.7(6)
C14 C13 C2 117.9(6)
C15 C14 C13 118.2(7)
C15 C14 C25 121.5(7)
C13 C14 C25 120.1(7)
C16 C15 C14 122.0(8)
C15 C16 C17 120.1(8)
C18 C17 C16 120.9(8)
C17 C18 C13 117.4(7)
C17 C18 C28 120.4(6)
C13 C18 C28 122.0(6)
C20 C19 C21 109.0(6)
C20 C19 C8 112.0(6)
C21 C19 C8 110.7(6)
C23 C22 C12 113.5(6)
C23 C22 C24 110.2(6)
C12 C22 C24 109.8(5)
C14 C25 C26 110.1(7)
C14 C25 C27 113.2(8)
C26 C25 C27 107.5(7)
C18 C28 C30 110.2(7)
C18 C28 C29 113.4(6)
C30 C28 C29 109.8(6)
C32 C31 C36 119.8(6)
C32 C31 Ge2 139.0(5)
C36 C31 Ge2 101.2(4)
C31 C32 C33 119.0(6)
C31 C32 C43 124.4(6)
C33 C32 C43 116.0(6)
C34 C33 C32 121.7(6)
C35 C34 C33 119.8(7)
C34 C35 C36 120.5(7)
C35 C36 C31 119.1(6)
C35 C36 C37 122.3(6)
C31 C36 C37 118.3(6)
C42 C37 C36 126.8(6)
C42 C37 C38 122.8(6)
C36 C37 C38 110.2(5)
C37 C38 C39 115.9(5)
C37 C38 C49 109.1(5)
C39 C38 C49 110.8(5)
C37 C38 Ge2 93.7(4)
C39 C38 Ge2 113.6(4)
C49 C38 Ge2 112.8(4)
C40 C39 C38 112.3(5)
C40 C39 Ge1 109.8(4)
C38 C39 Ge1 110.8(4)
C41 C40 C39 124.1(6)
C40 C41 C42 122.3(6)
C37 C42 C41 118.5(6)
C37 C42 C52 125.9(6)
C41 C42 C52 115.6(6)
C48 C43 C44 119.9(6)
C48 C43 C32 117.9(6)
C44 C43 C32 121.9(6)
C45 C44 C43 117.7(7)
C45 C44 C55 121.4(8)
C43 C44 C55 120.8(6)
C46 C45 C44 122.8(9)
C45 C46 C47 118.9(7)
C48 C47 C46 121.3(7)
C47 C48 C43 119.2(8)
C47 C48 C58 119.2(7)
C43 C48 C58 121.2(6)
C51 C49 C50 109.3(6)
C51 C49 C38 114.7(5)
C50 C49 C38 110.5(6)
C42 C52 C53 111.5(7)
C42 C52 C54 112.1(7)
C53 C52 C54 108.6(7)
C57 C55 C56 108.8(7)
C57 C55 C44 113.9(7)
C56 C55 C44 108.1(8)
C48 C58 C59 108.1(7)
C48 C58 C60 114.4(6)
C59 C58 C60 108.0(6)
C62 C61 Ge1 117.8(4)
C61 C62 Si1 119.6(4)
C61 C62 Ge2 114.1(5)
Si1 C62 Ge2 126.2(3)
C67 C66 Ge1 124.3(5)
C66 C67 Si2 121.2(5)
C66 C67 Ge2 108.7(4)
Si2 C67 Ge2 129.5(3)
C131 Ge3 C136 100.1(3)
C131 Ge3 C71 106.8(3)
C136 Ge3 C71 119.9(3)
C131 Ge3 C111 104.7(3)
C136 Ge3 C111 102.1(3)
C71 Ge3 C111 120.5(3)
C101 Ge4 C137 108.0(2)
C101 Ge4 C132 140.1(2)
C137 Ge4 C132 103.4(2)
C101 Ge4 C112 88.5(3)
C137 Ge4 C112 100.8(2)
C132 Ge4 C112 109.4(3)
C135 Si3 C134 110.7(4)
C135 Si3 C132 107.6(3)
C134 Si3 C132 111.0(3)
C135 Si3 C133 110.3(4)
C134 Si3 C133 106.7(3)
C132 Si3 C133 110.5(3)
C138 Si4 C139 106.9(4)
C138 Si4 C140 105.8(5)
C139 Si4 C140 111.8(4)
C138 Si4 C137 111.9(4)
C139 Si4 C137 114.0(3)
C140 Si4 C137 106.3(3)
C72 C71 C76 118.0(6)
C72 C71 Ge3 120.0(5)
C76 C71 Ge3 121.0(4)
C71 C72 C73 120.4(6)
C71 C72 C83 123.7(6)
C73 C72 C83 115.8(6)
C74 C73 C72 120.9(6)
C73 C74 C75 119.1(6)
C76 C75 C74 121.2(7)
C75 C76 C71 119.9(6)
C75 C76 C77 117.3(6)
C71 C76 C77 122.6(6)
C78 C77 C82 121.2(6)
C78 C77 C76 118.4(6)
C82 C77 C76 120.4(6)
C77 C78 C79 117.9(7)
C77 C78 C89 121.8(6)
C79 C78 C89 120.2(7)
C80 C79 C78 120.6(8)
C81 C80 C79 120.2(7)
C80 C81 C82 121.3(7)
C81 C82 C77 118.7(7)
C81 C82 C92 119.8(7)
C77 C82 C92 121.4(6)
C84 C83 C88 121.1(7)
C84 C83 C72 118.9(6)
C88 C83 C72 120.0(6)
C83 C84 C85 117.6(7)
C83 C84 C95 122.8(7)
C85 C84 C95 119.6(6)
C86 C85 C84 121.3(6)
C85 C86 C87 119.9(6)
C88 C87 C86 122.1(7)
C87 C88 C83 118.1(6)
C87 C88 C98 121.8(6)
C83 C88 C98 120.1(6)
C91 C89 C78 116.2(7)
C91 C89 C90 106.2(7)
C78 C89 C90 110.5(7)
C93 C92 C82 114.8(6)
C93 C92 C94 109.6(6)
C82 C92 C94 108.6(6)
C84 C95 C96 114.6(6)
C84 C95 C97 109.2(6)
C96 C95 C97 108.6(6)
C88 C98 C100 110.1(5)
C88 C98 C99 110.8(6)
C100 C98 C99 110.7(6)
C102 C101 C106 118.8(6)
C102 C101 Ge4 139.1(5)
C106 C101 Ge4 102.2(4)
C103 C102 C101 118.5(6)
C103 C102 C113 116.7(6)
C101 C102 C113 124.4(6)
C104 C103 C102 122.4(6)
C103 C104 C105 119.3(6)
C106 C105 C104 120.2(7)
C105 C106 C101 120.5(6)
C105 C106 C107 122.1(6)
C101 C106 C107 116.8(6)
C108 C107 C106 125.8(6)
C108 C107 C112 122.9(6)
C106 C107 C112 111.2(5)
C107 C108 C109 117.8(6)
C107 C108 C119 126.5(6)
C109 C108 C119 115.7(6)
C110 C109 C108 122.9(6)
C109 C110 C111 123.5(6)
C110 C111 C112 113.2(5)
C110 C111 Ge3 109.6(4)
C112 C111 Ge3 111.1(4)
C111 C112 C107 115.7(5)
C111 C112 C122 111.6(5)
C107 C112 C122 108.4(5)
C111 C112 Ge4 113.9(4)
C107 C112 Ge4 92.9(4)
C122 C112 Ge4 113.1(4)
C118 C113 C114 121.2(6)
C118 C113 C102 122.6(6)
C114 C113 C102 116.0(7)
C113 C114 C115 117.3(8)
C113 C114 C125 122.9(7)
C115 C114 C125 119.7(7)
C116 C115 C114 121.7(7)
C115 C116 C117 120.6(8)
C116 C117 C118 120.3(9)
C113 C118 C117 118.8(7)
C113 C118 C128 122.2(7)
C117 C118 C128 118.7(8)
C121 C119 C108 112.9(7)
C121 C119 C120 110.9(7)
C108 C119 C120 110.1(7)
C123 C122 C124 111.1(6)
C123 C122 C112 111.5(6)
C124 C122 C112 113.3(5)
C114 C125 C126 113.7(7)
C114 C125 C127 111.0(8)
C126 C125 C127 107.7(6)
C118 C128 C129 110.8(8)
C118 C128 C130 114.3(7)
C129 C128 C130 109.3(7)
C132 C131 Ge3 124.0(5)
C131 C132 Si3 121.4(5)
C131 C132 Ge4 108.2(4)
Si3 C132 Ge4 129.9(3)
C137 C136 Ge3 117.4(5)
C136 C137 Si4 118.4(5)
C136 C137 Ge4 115.2(5)
Si4 C137 Ge4 126.3(3)
C143 C142 C141 120.1(15)
C142 C143 C144 105.5(14)
C145 C144 C143 129.4(19)

loop_
_geom_bond_atom_site_label_1
_geom_bond_atom_site_label_2
_geom_bond_distance
Ge1 C61 1.945(7)
Ge1 C66 1.957(6)
Ge1 C1 1.978(6)
Ge1 C39 2.002(6)
Ge2 C67 1.961(6)
Ge2 C31 1.973(6)
Ge2 C62 1.978(5)
Ge2 C38 2.017(7)
Si1 C64 1.859(9)
Si1 C65 1.864(7)
Si1 C62 1.872(7)
Si1 C63 1.881(7)
Si2 C70 1.834(7)
Si2 C69 1.860(8)
Si2 C68 1.863(7)
Si2 C67 1.888(6)
C1 C2 1.388(10)
C1 C6 1.428(9)
C2 C3 1.422(10)
C2 C13 1.503(10)
C3 C4 1.384(11)
C4 C5 1.381(11)
C5 C6 1.406(9)
C6 C7 1.489(9)
C7 C12 1.397(10)
C7 C8 1.410(9)
C8 C9 1.365(10)
C8 C19 1.557(10)
C9 C10 1.375(12)
C10 C11 1.398(10)
C11 C12 1.401(10)
C12 C22 1.517(9)
C13 C18 1.404(10)
C13 C14 1.426(10)
C14 C15 1.376(12)
C14 C25 1.521(11)
C15 C16 1.355(14)
C16 C17 1.406(12)
C17 C18 1.402(10)
C18 C28 1.504(10)
C19 C20 1.523(9)
C19 C21 1.528(11)
C22 C23 1.508(10)
C22 C24 1.540(10)
C25 C26 1.547(12)
C25 C27 1.571(12)
C28 C30 1.512(11)
C28 C29 1.524(10)
C31 C32 1.398(8)
C31 C36 1.431(9)
C32 C33 1.404(9)
C32 C43 1.514(9)
C33 C34 1.392(10)
C34 C35 1.380(10)
C35 C36 1.417(10)
C36 C37 1.476(9)
C37 C42 1.334(9)
C37 C38 1.525(9)
C38 C39 1.555(9)
C38 C49 1.567(9)
C39 C40 1.488(9)
C40 C41 1.323(10)
C41 C42 1.474(9)
C42 C52 1.515(10)
C43 C48 1.406(9)
C43 C44 1.422(11)
C44 C45 1.391(10)
C44 C55 1.521(10)
C45 C46 1.367(12)
C46 C47 1.389(13)
C47 C48 1.385(11)
C48 C58 1.525(12)
C49 C51 1.505(9)
C49 C50 1.520(10)
C52 C53 1.517(12)
C52 C54 1.537(13)
C55 C57 1.509(13)
C55 C56 1.513(15)
C58 C59 1.545(10)
C58 C60 1.554(11)
C61 C62 1.360(9)
C66 C67 1.334(9)
Ge3 C131 1.971(6)
Ge3 C136 1.973(6)
Ge3 C71 1.979(6)
Ge3 C111 2.000(6)
Ge4 C101 1.962(6)
Ge4 C137 1.972(6)
Ge4 C132 1.977(6)
Ge4 C112 2.026(7)
Si3 C135 1.854(8)
Si3 C134 1.856(7)
Si3 C132 1.861(6)
Si3 C133 1.885(7)
Si4 C138 1.862(7)
Si4 C139 1.867(8)
Si4 C140 1.874(9)
Si4 C137 1.885(7)
C71 C72 1.403(9)
C71 C76 1.436(9)
C72 C73 1.406(9)
C72 C83 1.482(10)
C73 C74 1.379(10)
C74 C75 1.409(10)
C75 C76 1.378(9)
C76 C77 1.500(9)
C77 C78 1.399(10)
C77 C82 1.402(10)
C78 C79 1.419(11)
C78 C89 1.524(11)
C79 C80 1.380(12)
C80 C81 1.374(12)
C81 C82 1.388(10)
C82 C92 1.524(10)
C83 C84 1.409(9)
C83 C88 1.438(10)
C84 C85 1.421(10)
C84 C95 1.489(11)
C85 C86 1.386(11)
C86 C87 1.388(9)
C87 C88 1.379(10)
C88 C98 1.505(9)
C89 C91 1.521(11)
C89 C90 1.562(12)
C92 C93 1.523(10)
C92 C94 1.560(10)
C95 C96 1.513(10)
C95 C97 1.566(11)
C98 C100 1.523(10)
C98 C99 1.557(10)
C101 C102 1.414(9)
C101 C106 1.434(9)
C102 C103 1.396(10)
C102 C113 1.502(9)
C103 C104 1.390(10)
C104 C105 1.394(10)
C105 C106 1.388(10)
C106 C107 1.490(9)
C107 C108 1.346(9)
C107 C112 1.536(9)
C108 C109 1.465(10)
C108 C119 1.513(10)
C109 C110 1.341(10)
C110 C111 1.480(9)
C111 C112 1.535(9)
C112 C122 1.560(8)
C113 C118 1.394(11)
C113 C114 1.409(10)
C114 C115 1.423(11)
C114 C125 1.492(12)
C115 C116 1.348(14)
C116 C117 1.386(12)
C117 C118 1.410(10)
C118 C128 1.521(11)
C119 C121 1.508(13)
C119 C120 1.547(13)
C122 C123 1.521(11)
C122 C124 1.539(10)
C125 C126 1.532(11)
C125 C127 1.556(11)
C128 C129 1.539(13)
C128 C130 1.540(14)
C131 C132 1.346(9)
C136 C137 1.329(9)
C141 C142 1.501(16)
C142 C143 1.423(16)
C143 C144 1.461(16)
C144 C145 1.407(17)
